data_4509928
loop_
_publ_author_name
'Kundu, Subrata'
'Chakraborty, Amit'
'Mondal, Kunal'
'Chandrasekhar, Vadapalli'

_publ_section_title
;
 Multi-Ruthenocene Assemblies on an Organostannoxane Platform.
 Supramolecular Signatures and Conversion to (Ru--Sn)O2
;
_journal_issue 2
_journal_name_full 'Crystal Growth &amp; Design'
_journal_page_first 861
_journal_paper_doi 10.1021/cg4017323
_journal_volume 14
_journal_year 2014
_chemical_formula_moiety 'C108 H96 O18 Ru6 Sn6'
_chemical_formula_sum 'C108 H96 O18 Ru6 Sn6'
_chemical_formula_weight 3000.53
_chemical_name_systematic
; 
 ? 
;
_space_group_IT_number 2
_symmetry_cell_setting triclinic
_symmetry_space_group_name_Hall '-P 1'
_symmetry_space_group_name_H-M 'P -1'
_atom_sites_solution_hydrogens geom
_atom_sites_solution_primary direct
_atom_sites_solution_secondary difmap
_audit_creation_method SHELXL-97
_cell_angle_alpha 69.769(5)
_cell_angle_beta 68.998(5)
_cell_angle_gamma 71.416(5)
_cell_formula_units_Z 1
_cell_length_a 15.068(5)
_cell_length_b 15.086(5)
_cell_length_c 15.680(5)
_cell_measurement_reflns_used 8528
_cell_measurement_temperature 100(2)
_cell_measurement_theta_max 28.22
_cell_measurement_theta_min 2.31
_cell_volume 3044.1(17)
_computing_cell_refinement 'Bruker SMART'
_computing_data_collection 'Bruker SMART'
_computing_data_reduction 'Bruker SAINT'
_computing_molecular_graphics 'Bruker SHELXTL'
_computing_publication_material 'Bruker SHELXTL'
_computing_structure_refinement 'Bruker SHELXTL'
_computing_structure_solution 'Bruker SHELXTL'
_diffrn_ambient_temperature 100(2)
_diffrn_measured_fraction_theta_full 0.977
_diffrn_measured_fraction_theta_max 0.977
_diffrn_measurement_device_type 'CCD area detector'
_diffrn_measurement_method 'phi and omega scans'
_diffrn_radiation_monochromator graphite
_diffrn_radiation_source 'fine-focus sealed tube'
_diffrn_radiation_type MoK\a
_diffrn_radiation_wavelength 0.71069
_diffrn_reflns_av_R_equivalents 0.0205
_diffrn_reflns_av_sigmaI/netI 0.0402
_diffrn_reflns_limit_h_max 11
_diffrn_reflns_limit_h_min -18
_diffrn_reflns_limit_k_max 14
_diffrn_reflns_limit_k_min -18
_diffrn_reflns_limit_l_max 18
_diffrn_reflns_limit_l_min -18
_diffrn_reflns_number 16521
_diffrn_reflns_theta_full 25.50
_diffrn_reflns_theta_max 25.50
_diffrn_reflns_theta_min 1.76
_exptl_absorpt_coefficient_mu 1.984
_exptl_absorpt_correction_T_max 0.788
_exptl_absorpt_correction_T_min 0.765
_exptl_absorpt_correction_type empirical
_exptl_absorpt_process_details SADABS
_exptl_crystal_colour brown
_exptl_crystal_density_diffrn 1.637
_exptl_crystal_density_method 'not measured'
_exptl_crystal_description block
_exptl_crystal_F_000 1452
_exptl_crystal_size_max 0.14
_exptl_crystal_size_mid 0.13
_exptl_crystal_size_min 0.12
_platon_squeeze_details
;
;
_refine_diff_density_max 3.460
_refine_diff_density_min -3.200
_refine_diff_density_rms 0.207
_refine_ls_extinction_method none
_refine_ls_goodness_of_fit_ref 1.100
_refine_ls_hydrogen_treatment mixed
_refine_ls_matrix_type fullcycle
_refine_ls_number_parameters 622
_refine_ls_number_reflns 11081
_refine_ls_number_restraints 46
_refine_ls_restrained_S_all 1.257
_refine_ls_R_factor_all 0.0645
_refine_ls_R_factor_gt 0.0558
_refine_ls_shift/su_max 0.000
_refine_ls_shift/su_mean 0.000
_refine_ls_structure_factor_coef Fsqd
_refine_ls_weighting_details 'calc w=1/[\s^2^(Fo^2^)+(0.1111P)^2^+10.0173P] where P=(Fo^2^+2Fc^2^)/3'
_refine_ls_weighting_scheme calc
_refine_ls_wR_factor_gt 0.1613
_refine_ls_wR_factor_ref 0.1785
_reflns_number_gt 9225
_reflns_number_total 11081
_reflns_threshold_expression >2sigma(I)
_cod_data_source_file cg4017323_si_002.cif
_cod_data_source_block Complex3
_cod_database_code 4509928

loop_
_symmetry_equiv_pos_as_xyz
'x, y, z'
'-x, -y, -z'

loop_
_atom_site_label
_atom_site_type_symbol
_atom_site_fract_x
_atom_site_fract_y
_atom_site_fract_z
_atom_site_U_iso_or_equiv
_atom_site_adp_type
_atom_site_occupancy
_atom_site_symmetry_multiplicity
_atom_site_calc_flag
_atom_site_refinement_flags
C1 C 0.7118(6) 0.6709(6) 0.5990(6) 0.033 Uani 1 1 d .
C2 C 0.8113(7) 0.6782(7) 0.5667(7) 0.044 Uani 1 1 d .
H2 H 0.8513 0.6750 0.6054 0.052 Uiso 1 1 calc R
C3 C 0.8387(8) 0.6979(8) 0.4656(7) 0.051 Uani 1 1 d .
H3 H 0.9027 0.7081 0.4232 0.061 Uiso 1 1 calc R
C4 C 0.7584(7) 0.7022(7) 0.4361(7) 0.048 Uani 1 1 d .
H4 H 0.7570 0.7163 0.3707 0.057 Uiso 1 1 calc R
C5 C 0.6782(7) 0.6867(6) 0.5198(6) 0.040 Uani 1 1 d .
H5 H 0.6119 0.6886 0.5218 0.048 Uiso 1 1 calc R
C6 C 0.9166(10) 0.4355(9) 0.4993(8) 0.073 Uani 1 1 d .
H6 H 0.9836 0.4389 0.4607 0.088 Uiso 1 1 calc R
C7 C 0.8392(12) 0.4382(9) 0.4663(9) 0.084 Uani 1 1 d .
H7 H 0.8439 0.4446 0.4005 0.100 Uiso 1 1 calc R
C8 C 0.7555(11) 0.4266(8) 0.5435(9) 0.067 Uani 1 1 d .
H8 H 0.6927 0.4230 0.5410 0.080 Uiso 1 1 calc R
C9 C 0.7800(9) 0.4174(7) 0.6260(8) 0.053 Uani 1 1 d .
H9 H 0.7369 0.4059 0.6908 0.064 Uiso 1 1 calc R
C10 C 0.8807(8) 0.4227(8) 0.5988(8) 0.056 Uani 1 1 d .
H10 H 0.9184 0.4150 0.6415 0.067 Uiso 1 1 calc R
C11 C 0.6565(6) 0.6401(6) 0.6978(5) 0.031 Uani 1 1 d .
C12 C 0.3374(6) 0.9017(6) 0.7909(6) 0.031 Uani 1 1 d .
C13 C 0.3212(6) 0.9886(6) 0.8178(7) 0.037 Uani 1 1 d .
H13 H 0.3201 0.9921 0.8794 0.044 Uiso 1 1 calc R
C14 C 0.3024(6) 1.0688(6) 0.7406(6) 0.036 Uani 1 1 d .
H14 H 0.2871 1.1373 0.7394 0.043 Uiso 1 1 calc R
C15 C 0.3057(7) 1.0322(6) 0.6666(7) 0.040 Uani 1 1 d .
H15 H 0.2937 1.0714 0.6057 0.048 Uiso 1 1 calc R
C16 C 0.3278(6) 0.9295(6) 0.6967(6) 0.033 Uani 1 1 d .
H16 H 0.3321 0.8855 0.6611 0.040 Uiso 1 1 calc R
C17 C 0.5845(6) 0.9173(8) 0.6073(7) 0.044 Uani 1 1 d .
H17 H 0.5932 0.8712 0.5720 0.052 Uiso 1 1 calc R
C18 C 0.5935(6) 0.8931(7) 0.6998(7) 0.042 Uani 1 1 d .
H18 H 0.6087 0.8272 0.7399 0.050 Uiso 1 1 calc R
C19 C 0.5794(7) 0.9797(8) 0.7240(8) 0.048 Uani 1 1 d .
H19 H 0.5839 0.9846 0.7830 0.057 Uiso 1 1 calc R
C20 C 0.5629(7) 1.0576(7) 0.6451(7) 0.047 Uani 1 1 d .
H20 H 0.5532 1.1263 0.6406 0.056 Uiso 1 1 calc R
C21 C 0.5670(7) 1.0203(7) 0.5718(7) 0.045 Uani 1 1 d .
H21 H 0.5614 1.0578 0.5083 0.053 Uiso 1 1 calc R
C22 C 0.3649(5) 0.8034(6) 0.8460(6) 0.029 Uani 1 1 d .
C23 C 0.0965(5) 0.7118(6) 1.1674(6) 0.028 Uani 1 1 d .
C24 C 0.0657(6) 0.8104(6) 1.1721(6) 0.034 Uani 1 1 d .
H24 H 0.1083 0.8512 1.1651 0.041 Uiso 1 1 calc R
C25 C -0.0374(7) 0.8372(7) 1.1939(6) 0.040 Uani 1 1 d .
H25 H -0.0783 0.9001 1.2032 0.048 Uiso 1 1 calc R
C26 C -0.0712(6) 0.7563(6) 1.2024(6) 0.036 Uani 1 1 d .
H26 H -0.1396 0.7536 1.2185 0.043 Uiso 1 1 calc R
C27 C 0.0104(6) 0.6785(6) 1.1880(6) 0.033 Uani 1 1 d .
H27 H 0.0081 0.6127 1.1929 0.040 Uiso 1 1 calc R
C28 C -0.0076(8) 0.9167(7) 0.9401(7) 0.053 Uani 1 1 d .
H28 H -0.0451 0.9822 0.9439 0.063 Uiso 1 1 calc R
C29 C -0.0463(8) 0.8395(9) 0.9474(7) 0.057 Uani 1 1 d .
H29 H -0.1150 0.8423 0.9567 0.068 Uiso 1 1 calc R
C30 C 0.0323(9) 0.7590(9) 0.9340(7) 0.058 Uani 1 1 d .
H30 H 0.0275 0.6962 0.9327 0.069 Uiso 1 1 calc R
C31 C 0.1203(8) 0.7866(9) 0.9187(6) 0.049 Uani 1 1 d .
H31 H 0.1864 0.7462 0.9048 0.059 Uiso 1 1 calc R
C32 C 0.0953(8) 0.8844(8) 0.9234(7) 0.051 Uani 1 1 d .
H32 H 0.1409 0.9237 0.9127 0.061 Uiso 1 1 calc R
C33 C 0.1970(6) 0.6559(6) 1.1407(5) 0.028 Uani 1 1 d .
C34 C 0.2580(7) 0.4079(7) 1.0481(7) 0.041 Uani 1 1 d .
H34A H 0.2172 0.4608 1.0132 0.049 Uiso 1 1 calc R
H34B H 0.3042 0.3707 1.0046 0.049 Uiso 1 1 calc R
C35 C 0.1961(7) 0.3452(7) 1.1241(7) 0.039 Uani 1 1 d .
C36 C 0.2337(8) 0.2464(8) 1.1550(8) 0.051 Uani 1 1 d .
H36 H 0.2980 0.2206 1.1258 0.061 Uiso 1 1 calc R
C37 C 0.1787(8) 0.1850(8) 1.2280(8) 0.053 Uani 1 1 d .
H37 H 0.2055 0.1191 1.2467 0.063 Uiso 1 1 calc R
C38 C 0.0836(9) 0.2235(9) 1.2724(10) 0.069 Uani 1 1 d .
H38 H 0.0461 0.1831 1.3214 0.082 Uiso 1 1 calc R
C39 C 0.0431(9) 0.3221(9) 1.2444(11) 0.075 Uani 1 1 d .
H39 H -0.0209 0.3479 1.2745 0.089 Uiso 1 1 calc R
C40 C 0.0994(8) 0.3803(8) 1.1718(9) 0.059 Uani 1 1 d .
H40 H 0.0721 0.4462 1.1534 0.071 Uiso 1 1 calc R
C41 C 0.4673(7) 0.7373(7) 1.0871(7) 0.042 Uani 1 1 d .
H41A H 0.5049 0.6896 1.1284 0.050 Uiso 1 1 calc R
H41B H 0.5116 0.7733 1.0352 0.050 Uiso 1 1 calc R
C42 C 0.3973(10) 0.8017(9) 1.1381(9) 0.102 Uani 1 1 d DU
C43 C 0.3395(7) 0.8886(7) 1.1107(8) 0.061 Uani 1 1 d D
H43 H 0.3497 0.9123 1.0455 0.074 Uiso 1 1 calc R
C48 C 0.3986(7) 0.5343(7) 0.7819(6) 0.037 Uani 1 1 d .
H48A H 0.4289 0.4661 0.7871 0.044 Uiso 1 1 calc R
H48B H 0.3304 0.5389 0.8174 0.044 Uiso 1 1 calc R
O1 O 0.5678(4) 0.6417(4) 0.7147(4) 0.031 Uani 1 1 d .
O2 O 0.7027(4) 0.6131(4) 0.7606(4) 0.032 Uani 1 1 d .
O4 O 0.5310(4) 0.6340(4) 0.9166(4) 0.027 Uani 1 1 d .
O5 O 0.3894(4) 0.7359(4) 0.8056(4) 0.029 Uani 1 1 d .
O6 O 0.3637(4) 0.7912(4) 0.9310(4) 0.029 Uani 1 1 d .
O7 O 0.4194(4) 0.5299(4) 1.1319(4) 0.028 Uani 1 1 d .
O8 O 0.2080(4) 0.5676(4) 1.1490(4) 0.030 Uani 1 1 d .
O9 O 0.2641(4) 0.7018(4) 1.1115(4) 0.030 Uani 1 1 d .
O10 O 0.3643(4) 0.5822(4) 0.9776(4) 0.028 Uani 1 1 d .
Ru1 Ru 0.79760(6) 0.55772(6) 0.52994(5) 0.043 Uani 1 1 d .
Ru2 Ru 0.44844(5) 0.97954(5) 0.69617(5) 0.031 Uani 1 1 d .
Ru3 Ru 0.02504(5) 0.79719(5) 1.05852(5) 0.034 Uani 1 1 d .
Sn1 Sn 0.33689(4) 0.46695(4) 1.09602(4) 0.026 Uani 1 1 d .
Sn2 Sn 0.46609(4) 0.58962(4) 0.84520(4) 0.026 Uani 1 1 d .
Sn3 Sn 0.41233(4) 0.66204(4) 1.03048(4) 0.026 Uani 1 1 d .
C44 C 0.2683(9) 0.9478(9) 1.1620(11) 0.179 Uani 1 1 d D
H44 H 0.2391 1.0102 1.1335 0.215 Uiso 1 1 calc R
C47 C 0.3732(14) 0.7686(12) 1.2321(10) 0.130 Uani 1 1 d D
H47 H 0.4079 0.7076 1.2571 0.156 Uiso 1 1 calc R
C46 C 0.3007(14) 0.8168(13) 1.2969(9) 0.136 Uani 1 1 d DU
H46 H 0.2917 0.7892 1.3616 0.163 Uiso 1 1 calc R
C45 C 0.2412(17) 0.9074(17) 1.2642(11) 0.206 Uani 1 1 d D
H45 H 0.1887 0.9387 1.3048 0.248 Uiso 1 1 calc R
C53 C 0.3678(11) 0.7029(7) 0.5471(7) 0.128 Uani 1 1 d D
H53 H 0.3239 0.7611 0.5316 0.153 Uiso 1 1 calc R
C52 C 0.4451(15) 0.6530(12) 0.4866(7) 0.180 Uani 1 1 d DU
H52 H 0.4612 0.6822 0.4219 0.216 Uiso 1 1 calc R
C50 C 0.4852(7) 0.5262(6) 0.6208(6) 0.061 Uani 1 1 d D
H50 H 0.5258 0.4703 0.6468 0.073 Uiso 1 1 calc R
C49 C 0.4042(7) 0.5814(7) 0.6871(6) 0.061 Uani 1 1 d D
C51 C 0.5018(7) 0.5553(7) 0.5224(7) 0.061 Uani 1 1 d D
H51 H 0.5448 0.5165 0.4830 0.073 Uiso 1 1 calc R
C54 C 0.3726(7) 0.6504(7) 0.6255(6) 0.061 Uani 1 1 d D
H54 H 0.3175 0.6822 0.6636 0.073 Uiso 1 1 calc R

loop_
_atom_site_aniso_label
_atom_site_aniso_U_11
_atom_site_aniso_U_22
_atom_site_aniso_U_33
_atom_site_aniso_U_23
_atom_site_aniso_U_13
_atom_site_aniso_U_12
C1 0.032 0.027 0.025 0.003 -0.003 -0.002
C2 0.030 0.040 0.040 0.002 -0.003 -0.002
C3 0.045 0.046 0.040 0.004 -0.001 -0.010
C4 0.047 0.042 0.029 0.005 -0.002 -0.003
C5 0.034 0.028 0.036 -0.001 0.001 0.002
C6 0.067 0.054 0.042 0.006 0.001 0.021
C7 0.119 0.044 0.047 -0.014 -0.013 0.027
C8 0.096 0.032 0.063 -0.015 -0.030 0.009
C9 0.071 0.032 0.044 0.000 -0.021 0.001
C10 0.045 0.042 0.051 -0.002 -0.007 0.009
C11 0.033 0.026 0.024 -0.006 -0.002 -0.002
C12 0.027 0.033 0.029 -0.005 -0.004 -0.007
C13 0.035 0.028 0.039 -0.003 -0.006 -0.006
C14 0.028 0.029 0.040 -0.004 -0.009 0.002
C15 0.035 0.033 0.042 0.006 -0.017 -0.005
C16 0.028 0.033 0.035 -0.002 -0.009 -0.009
C17 0.024 0.057 0.044 -0.019 0.000 -0.007
C18 0.027 0.045 0.047 -0.008 -0.007 -0.007
C19 0.028 0.061 0.048 -0.008 -0.008 -0.012
C20 0.037 0.039 0.053 -0.013 0.004 -0.012
C21 0.044 0.041 0.034 -0.003 0.003 -0.014
C22 0.017 0.028 0.031 -0.001 0.002 -0.007
C23 0.020 0.026 0.028 -0.003 -0.007 0.003
C24 0.037 0.029 0.031 -0.002 -0.010 -0.006
C25 0.037 0.037 0.032 -0.004 -0.008 0.002
C26 0.029 0.036 0.027 -0.001 0.001 -0.004
C27 0.031 0.027 0.031 0.000 -0.005 -0.003
C28 0.046 0.038 0.044 0.019 -0.016 0.001
C29 0.044 0.069 0.032 0.017 -0.012 -0.014
C30 0.064 0.073 0.032 0.006 -0.019 -0.025
C31 0.047 0.075 0.022 -0.005 -0.001 -0.026
C32 0.049 0.055 0.033 0.011 -0.009 -0.019
C33 0.034 0.027 0.016 0.001 -0.006 -0.006
C34 0.033 0.042 0.047 -0.007 -0.008 -0.016
C35 0.033 0.036 0.048 -0.012 -0.011 -0.007
C36 0.048 0.047 0.060 -0.022 -0.013 -0.005
C37 0.055 0.036 0.065 -0.008 -0.017 -0.011
C38 0.060 0.057 0.079 -0.005 -0.013 -0.021
C39 0.036 0.059 0.098 -0.014 0.010 -0.011
C40 0.038 0.043 0.082 -0.011 -0.003 -0.012
C41 0.032 0.039 0.057 -0.019 -0.015 0.000
C42 0.102 0.102 0.103 -0.027 -0.029 -0.023
C43 0.056 0.048 0.093 -0.046 -0.031 0.013
C48 0.042 0.035 0.041 -0.010 -0.020 -0.009
O1 0.025 0.029 0.022 -0.002 0.002 0.000
O2 0.026 0.029 0.032 -0.004 -0.002 -0.006
O4 0.022 0.026 0.028 -0.005 -0.006 -0.003
O5 0.030 0.025 0.025 -0.004 -0.002 -0.005
O6 0.030 0.027 0.023 -0.006 -0.002 -0.004
O7 0.029 0.022 0.030 -0.003 -0.009 -0.004
O8 0.023 0.027 0.029 -0.005 -0.001 -0.002
O9 0.029 0.025 0.027 -0.002 -0.007 -0.002
O10 0.028 0.027 0.022 -0.003 0.000 -0.008
Ru1 0.039 0.039 0.027 -0.002 -0.001 0.007
Ru2 0.033 0.025 0.027 -0.002 -0.006 -0.006
Ru3 0.026 0.032 0.032 0.002 -0.005 -0.004
Sn1 0.024 0.023 0.026 -0.003 -0.003 -0.005
Sn2 0.026 0.023 0.023 -0.003 -0.005 -0.003
Sn3 0.025 0.022 0.024 -0.005 -0.005 -0.003
C44 0.109 0.133 0.406 -0.207 -0.168 0.088
C47 0.149 0.128 0.082 -0.036 0.011 -0.030
C46 0.136 0.136 0.136 -0.036 -0.038 -0.030
C45 0.219 0.229 0.128 -0.048 -0.093 0.058
C53 0.284 0.079 0.060 0.017 -0.078 -0.096
C52 0.180 0.180 0.180 -0.047 -0.050 -0.040
C50 0.050 0.050 0.050 0.000 0.000 0.000
C49 0.050 0.050 0.050 0.000 0.000 0.000
C51 0.050 0.050 0.050 0.000 0.000 0.000
C54 0.050 0.050 0.050 0.000 0.000 0.000

loop_
_atom_type_symbol
_atom_type_description
_atom_type_scat_dispersion_real
_atom_type_scat_dispersion_imag
_atom_type_scat_source
C C 0.0033 0.0016 'International Tables Vol C Tables 4.2.6.8 and 6.1.1.4'
H H 0.0000 0.0000 'International Tables Vol C Tables 4.2.6.8 and 6.1.1.4'
O O 0.0106 0.0060 'International Tables Vol C Tables 4.2.6.8 and 6.1.1.4'
Ru Ru -1.2594 0.8363 'International Tables Vol C Tables 4.2.6.8 and 6.1.1.4'
Sn Sn -0.6537 1.4246 'International Tables Vol C Tables 4.2.6.8 and 6.1.1.4'

loop_
_geom_angle_atom_site_label_1
_geom_angle_atom_site_label_2
_geom_angle_atom_site_label_3
_geom_angle
_geom_angle_site_symmetry_1
_geom_angle_site_symmetry_3
C5 C1 C2 109.4(8) . .
C5 C1 C11 124.7(8) . .
C2 C1 C11 125.5(8) . .
C5 C1 Ru1 72.5(5) . .
C2 C1 Ru1 71.6(5) . .
C11 C1 Ru1 116.4(5) . .
C1 C2 C3 106.2(9) . .
C1 C2 Ru1 69.9(6) . .
C3 C2 Ru1 71.3(6) . .
C4 C3 C2 109.6(9) . .
C4 C3 Ru1 71.7(6) . .
C2 C3 Ru1 70.3(6) . .
C3 C4 C5 107.3(9) . .
C3 C4 Ru1 70.6(6) . .
C5 C4 Ru1 70.5(5) . .
C1 C5 C4 107.5(9) . .
C1 C5 Ru1 69.3(5) . .
C4 C5 Ru1 71.2(5) . .
C10 C6 C7 107.7(12) . .
C10 C6 Ru1 70.7(6) . .
C7 C6 Ru1 70.8(6) . .
C8 C7 C6 109.3(11) . .
C8 C7 Ru1 71.7(7) . .
C6 C7 Ru1 71.1(8) . .
C7 C8 C9 107.4(13) . .
C7 C8 Ru1 70.6(8) . .
C9 C8 Ru1 70.2(7) . .
C8 C9 C10 108.3(11) . .
C8 C9 Ru1 71.7(6) . .
C10 C9 Ru1 70.8(6) . .
C6 C10 C9 107.2(12) . .
C6 C10 Ru1 71.1(6) . .
C9 C10 Ru1 70.4(6) . .
O1 C11 O2 125.3(7) . .
O1 C11 C1 117.6(7) . .
O2 C11 C1 117.1(7) . .
C13 C12 C16 107.8(7) . .
C13 C12 C22 126.3(8) . .
C16 C12 C22 125.8(8) . .
C13 C12 Ru2 71.3(5) . .
C16 C12 Ru2 71.4(5) . .
C22 C12 Ru2 120.0(6) . .
C14 C13 C12 107.8(8) . .
C14 C13 Ru2 71.7(5) . .
C12 C13 Ru2 70.0(5) . .
C13 C14 C15 108.2(8) . .
C13 C14 Ru2 70.3(5) . .
C15 C14 Ru2 71.4(5) . .
C16 C15 C14 108.5(8) . .
C16 C15 Ru2 70.2(5) . .
C14 C15 Ru2 70.7(5) . .
C15 C16 C12 107.7(8) . .
C15 C16 Ru2 72.0(5) . .
C12 C16 Ru2 69.9(5) . .
C18 C17 C21 108.1(9) . .
C18 C17 Ru2 71.3(5) . .
C21 C17 Ru2 71.5(5) . .
C17 C18 C19 108.7(9) . .
C17 C18 Ru2 70.5(5) . .
C19 C18 Ru2 71.0(5) . .
C18 C19 C20 107.1(9) . .
C18 C19 Ru2 70.9(6) . .
C20 C19 Ru2 70.4(6) . .
C19 C20 C21 109.2(9) . .
C19 C20 Ru2 71.4(6) . .
C21 C20 Ru2 71.7(6) . .
C20 C21 C17 106.8(9) . .
C20 C21 Ru2 70.1(5) . .
C17 C21 Ru2 70.0(5) . .
O5 C22 O6 124.9(7) . .
O5 C22 C12 117.4(7) . .
O6 C22 C12 117.7(7) . .
C24 C23 C27 106.9(7) . .
C24 C23 C33 127.4(8) . .
C27 C23 C33 125.5(7) . .
C24 C23 Ru3 71.1(5) . .
C27 C23 Ru3 72.0(5) . .
C33 C23 Ru3 119.2(5) . .
C25 C24 C23 108.4(8) . .
C25 C24 Ru3 72.4(5) . .
C23 C24 Ru3 70.3(5) . .
C26 C25 C24 108.0(8) . .
C26 C25 Ru3 71.1(5) . .
C24 C25 Ru3 69.7(5) . .
C25 C26 C27 108.3(8) . .
C25 C26 Ru3 71.4(5) . .
C27 C26 Ru3 70.8(5) . .
C26 C27 C23 108.3(8) . .
C26 C27 Ru3 71.5(5) . .
C23 C27 Ru3 69.6(4) . .
C29 C28 C32 108.8(10) . .
C29 C28 Ru3 71.2(5) . .
C32 C28 Ru3 70.7(5) . .
C30 C29 C28 107.8(10) . .
C30 C29 Ru3 71.1(6) . .
C28 C29 Ru3 70.8(6) . .
C29 C30 C31 108.1(11) . .
C29 C30 Ru3 71.0(7) . .
C31 C30 Ru3 70.8(6) . .
C32 C31 C30 107.9(10) . .
C32 C31 Ru3 70.5(6) . .
C30 C31 Ru3 70.9(6) . .
C28 C32 C31 107.4(10) . .
C28 C32 Ru3 71.0(5) . .
C31 C32 Ru3 71.2(5) . .
O8 C33 O9 126.5(7) . .
O8 C33 C23 117.0(7) . .
O9 C33 C23 116.6(7) . .
C35 C34 Sn1 114.5(7) . .
C36 C35 C40 116.3(9) . .
C36 C35 C34 120.4(9) . .
C40 C35 C34 123.2(9) . .
C37 C36 C35 122.4(10) . .
C38 C37 C36 118.9(10) . .
C37 C38 C39 120.7(11) . .
C40 C39 C38 118.7(11) . .
C39 C40 C35 123.0(11) . .
C42 C41 Sn3 116.2(8) . .
C47 C42 C43 111.2(10) . .
C47 C42 C41 116.1(11) . .
C43 C42 C41 132.1(11) . .
C42 C43 C44 131.1(10) . .
C49 C48 Sn2 114.6(7) . .
C11 O1 Sn2 129.6(5) . .
C11 O2 Sn1 129.2(5) . 2_667
Sn1 O4 Sn3 133.9(3) 2_667 .
Sn1 O4 Sn2 100.0(2) 2_667 .
Sn3 O4 Sn2 100.2(2) . .
C22 O5 Sn2 129.8(5) . .
C22 O6 Sn3 129.6(5) . .
Sn3 O7 Sn2 132.8(3) . 2_667
Sn3 O7 Sn1 100.0(2) . .
Sn2 O7 Sn1 99.4(2) 2_667 .
C33 O8 Sn1 128.8(5) . .
C33 O9 Sn3 128.4(5) . .
Sn1 O10 Sn2 132.1(3) . .
Sn1 O10 Sn3 100.3(2) . .
Sn2 O10 Sn3 100.3(2) . .
C1 Ru1 C9 110.3(4) . .
C1 Ru1 C10 123.1(4) . .
C9 Ru1 C10 38.9(4) . .
C1 Ru1 C7 162.1(5) . .
C9 Ru1 C7 63.4(4) . .
C10 Ru1 C7 63.8(5) . .
C1 Ru1 C2 38.5(3) . .
C9 Ru1 C2 125.7(4) . .
C10 Ru1 C2 110.1(4) . .
C7 Ru1 C2 159.1(5) . .
C1 Ru1 C6 157.0(5) . .
C9 Ru1 C6 64.1(4) . .
C10 Ru1 C6 38.2(4) . .
C7 Ru1 C6 38.2(6) . .
C2 Ru1 C6 124.4(5) . .
C1 Ru1 C8 126.9(4) . .
C9 Ru1 C8 38.1(4) . .
C10 Ru1 C8 64.4(5) . .
C7 Ru1 C8 37.7(5) . .
C2 Ru1 C8 160.5(4) . .
C6 Ru1 C8 63.9(6) . .
C1 Ru1 C3 63.6(3) . .
C9 Ru1 C3 161.4(4) . .
C10 Ru1 C3 127.6(4) . .
C7 Ru1 C3 127.6(5) . .
C2 Ru1 C3 38.4(4) . .
C6 Ru1 C3 113.8(5) . .
C8 Ru1 C3 159.8(4) . .
C1 Ru1 C5 38.2(3) . .
C9 Ru1 C5 124.0(4) . .
C10 Ru1 C5 156.8(4) . .
C7 Ru1 C5 129.3(5) . .
C2 Ru1 C5 64.4(4) . .
C6 Ru1 C5 163.8(4) . .
C8 Ru1 C5 112.7(5) . .
C3 Ru1 C5 63.3(4) . .
C1 Ru1 C4 64.0(3) . .
C9 Ru1 C4 158.2(4) . .
C10 Ru1 C4 162.4(4) . .
C7 Ru1 C4 114.9(4) . .
C2 Ru1 C4 64.3(4) . .
C6 Ru1 C4 129.5(4) . .
C8 Ru1 C4 126.5(4) . .
C3 Ru1 C4 37.7(4) . .
C5 Ru1 C4 38.2(3) . .
C12 Ru2 C20 161.2(4) . .
C12 Ru2 C17 124.8(4) . .
C20 Ru2 C17 64.0(4) . .
C12 Ru2 C18 111.7(3) . .
C20 Ru2 C18 63.6(4) . .
C17 Ru2 C18 38.2(4) . .
C12 Ru2 C19 126.5(4) . .
C20 Ru2 C19 38.2(4) . .
C17 Ru2 C19 64.2(4) . .
C18 Ru2 C19 38.1(4) . .
C12 Ru2 C13 38.7(3) . .
C20 Ru2 C13 127.4(4) . .
C17 Ru2 C13 159.1(4) . .
C18 Ru2 C13 126.0(4) . .
C19 Ru2 C13 112.4(4) . .
C12 Ru2 C16 38.7(3) . .
C20 Ru2 C16 159.2(4) . .
C17 Ru2 C16 111.3(4) . .
C18 Ru2 C16 126.5(3) . .
C19 Ru2 C16 160.7(4) . .
C13 Ru2 C16 64.5(3) . .
C12 Ru2 C21 158.7(4) . .
C20 Ru2 C21 38.2(4) . .
C17 Ru2 C21 38.4(4) . .
C18 Ru2 C21 63.9(4) . .
C19 Ru2 C21 64.2(4) . .
C13 Ru2 C21 161.2(3) . .
C16 Ru2 C21 125.1(4) . .
C12 Ru2 C14 64.1(3) . .
C20 Ru2 C14 113.4(4) . .
C17 Ru2 C14 161.0(4) . .
C18 Ru2 C14 159.8(4) . .
C19 Ru2 C14 126.7(4) . .
C13 Ru2 C14 38.0(3) . .
C16 Ru2 C14 63.9(3) . .
C21 Ru2 C14 127.5(4) . .
C12 Ru2 C15 63.9(3) . .
C20 Ru2 C15 126.9(4) . .
C17 Ru2 C15 126.8(4) . .
C18 Ru2 C15 160.5(4) . .
C19 Ru2 C15 160.2(4) . .
C13 Ru2 C15 63.7(4) . .
C16 Ru2 C15 37.8(3) . .
C21 Ru2 C15 112.7(4) . .
C14 Ru2 C15 37.9(4) . .
C23 Ru3 C32 123.9(4) . .
C23 Ru3 C24 38.6(3) . .
C32 Ru3 C24 110.8(4) . .
C23 Ru3 C28 157.6(4) . .
C32 Ru3 C28 38.3(4) . .
C24 Ru3 C28 124.6(4) . .
C23 Ru3 C31 111.5(4) . .
C32 Ru3 C31 38.3(4) . .
C24 Ru3 C31 126.6(4) . .
C28 Ru3 C31 63.7(4) . .
C23 Ru3 C29 162.4(4) . .
C32 Ru3 C29 64.2(4) . .
C24 Ru3 C29 158.1(4) . .
C28 Ru3 C29 38.0(4) . .
C31 Ru3 C29 63.9(4) . .
C23 Ru3 C30 127.8(4) . .
C32 Ru3 C30 64.1(4) . .
C24 Ru3 C30 161.7(4) . .
C28 Ru3 C30 63.5(5) . .
C31 Ru3 C30 38.3(4) . .
C29 Ru3 C30 37.9(4) . .
C23 Ru3 C27 38.4(3) . .
C32 Ru3 C27 158.6(4) . .
C24 Ru3 C27 63.7(3) . .
C28 Ru3 C27 162.4(4) . .
C31 Ru3 C27 126.4(4) . .
C29 Ru3 C27 128.9(4) . .
C30 Ru3 C27 114.0(4) . .
C23 Ru3 C26 63.9(3) . .
C32 Ru3 C26 161.1(4) . .
C24 Ru3 C26 63.3(3) . .
C28 Ru3 C26 128.2(4) . .
C31 Ru3 C26 160.0(4) . .
C29 Ru3 C26 114.0(4) . .
C30 Ru3 C26 127.2(4) . .
C27 Ru3 C26 37.6(3) . .
C23 Ru3 C25 64.0(3) . .
C32 Ru3 C25 126.7(4) . .
C24 Ru3 C25 37.9(3) . .
C28 Ru3 C25 112.6(4) . .
C31 Ru3 C25 160.7(4) . .
C29 Ru3 C25 126.1(4) . .
C30 Ru3 C25 159.5(4) . .
C27 Ru3 C25 63.0(3) . .
C26 Ru3 C25 37.5(4) . .
O4 Sn1 O10 104.1(2) 2_667 .
O4 Sn1 O7 78.5(2) 2_667 .
O10 Sn1 O7 77.9(2) . .
O4 Sn1 O2 86.4(2) 2_667 2_667
O10 Sn1 O2 160.6(2) . 2_667
O7 Sn1 O2 88.7(2) . 2_667
O4 Sn1 C34 101.0(3) 2_667 .
O10 Sn1 C34 98.0(3) . .
O7 Sn1 C34 175.5(3) . .
O2 Sn1 C34 95.8(3) 2_667 .
O4 Sn1 O8 162.4(2) 2_667 .
O10 Sn1 O8 85.4(2) . .
O7 Sn1 O8 89.3(2) . .
O2 Sn1 O8 80.6(2) 2_667 .
C34 Sn1 O8 92.2(3) . .
O4 Sn1 Sn2 40.21(15) 2_667 2_667
O10 Sn1 Sn2 100.20(15) . 2_667
O7 Sn1 Sn2 40.23(14) . 2_667
O2 Sn1 Sn2 77.21(16) 2_667 2_667
C34 Sn1 Sn2 140.2(3) . 2_667
O8 Sn1 Sn2 124.19(16) . 2_667
O4 Sn1 Sn3 100.19(15) 2_667 .
O10 Sn1 Sn3 39.90(15) . .
O7 Sn1 Sn3 39.76(14) . .
O2 Sn1 Sn3 122.97(16) 2_667 .
C34 Sn1 Sn3 136.6(3) . .
O8 Sn1 Sn3 77.39(15) . .
Sn2 Sn1 Sn3 73.40(2) 2_667 .
O10 Sn2 O7 104.7(2) . 2_667
O10 Sn2 O4 77.6(2) . .
O7 Sn2 O4 78.2(2) 2_667 .
O10 Sn2 O5 86.3(2) . .
O7 Sn2 O5 160.3(2) 2_667 .
O4 Sn2 O5 88.4(2) . .
O10 Sn2 C48 99.5(3) . .
O7 Sn2 C48 99.1(3) 2_667 .
O4 Sn2 C48 175.4(3) . .
O5 Sn2 C48 95.0(3) . .
O10 Sn2 O1 161.4(2) . .
O7 Sn2 O1 85.5(2) 2_667 .
O4 Sn2 O1 89.5(2) . .
O5 Sn2 O1 79.9(2) . .
C48 Sn2 O1 94.1(3) . .
O10 Sn2 Sn1 100.23(16) . 2_667
O7 Sn2 Sn1 40.35(15) 2_667 2_667
O4 Sn2 Sn1 39.84(14) . 2_667
O5 Sn2 Sn1 122.38(16) . 2_667
C48 Sn2 Sn1 138.5(3) . 2_667
O1 Sn2 Sn1 77.26(16) . 2_667
O10 Sn2 Sn3 39.86(15) . .
O7 Sn2 Sn3 100.72(15) 2_667 .
O4 Sn2 Sn3 39.74(14) . .
O5 Sn2 Sn3 77.01(15) . .
C48 Sn2 Sn3 138.3(3) . .
O1 Sn2 Sn3 123.68(16) . .
Sn1 Sn2 Sn3 73.45(2) 2_667 .
O7 Sn3 O4 103.5(2) . .
O7 Sn3 O10 78.2(2) . .
O4 Sn3 O10 77.9(2) . .
O7 Sn3 O6 162.9(2) . .
O4 Sn3 O6 85.4(2) . .
O10 Sn3 O6 89.7(2) . .
O7 Sn3 C41 99.5(3) . .
O4 Sn3 C41 100.9(3) . .
O10 Sn3 C41 177.0(3) . .
O6 Sn3 C41 93.0(3) . .
O7 Sn3 O9 86.7(2) . .
O4 Sn3 O9 159.9(2) . .
O10 Sn3 O9 87.5(2) . .
O6 Sn3 O9 80.7(2) . .
C41 Sn3 O9 94.2(3) . .
O7 Sn3 Sn1 40.22(15) . .
O4 Sn3 Sn1 99.48(15) . .
O10 Sn3 Sn1 39.76(14) . .
O6 Sn3 Sn1 124.57(16) . .
C41 Sn3 Sn1 138.4(3) . .
O9 Sn3 Sn1 77.06(15) . .
O7 Sn3 Sn2 100.03(15) . .
O4 Sn3 Sn2 40.08(15) . .
O10 Sn3 Sn2 39.84(14) . .
O6 Sn3 Sn2 77.26(14) . .
C41 Sn3 Sn2 139.7(3) . .
O9 Sn3 Sn2 121.74(15) . .
Sn1 Sn3 Sn2 72.96(2) . .
C43 C44 C45 115.8(8) . .
C42 C47 C46 126.3(11) . .
C47 C46 C45 120.1(8) . .
C46 C45 C44 115.0(8) . .
C54 C53 C52 102.4(8) . .
C53 C52 C51 122.1(8) . .
C51 C50 C49 123.3(7) . .
C54 C49 C48 150.0(9) . .
C54 C49 C50 97.7(7) . .
C48 C49 C50 112.3(7) . .
C50 C51 C52 114.2(7) . .
C53 C54 C49 159.2(9) . .

loop_
_geom_bond_atom_site_label_1
_geom_bond_atom_site_label_2
_geom_bond_distance
_geom_bond_site_symmetry_2
C1 C5 1.423(13) .
C1 C2 1.427(13) .
C1 C11 1.462(11) .
C1 Ru1 2.151(8) .
C2 C3 1.433(14) .
C2 Ru1 2.174(11) .
C3 C4 1.417(16) .
C3 Ru1 2.188(11) .
C4 C5 1.439(12) .
C4 Ru1 2.202(9) .
C5 Ru1 2.193(8) .
C6 C10 1.421(16) .
C6 C7 1.42(2) .
C6 Ru1 2.176(11) .
C7 C8 1.409(19) .
C7 Ru1 2.172(13) .
C8 C9 1.419(17) .
C8 Ru1 2.185(13) .
C9 C10 1.443(17) .
C9 Ru1 2.165(10) .
C10 Ru1 2.170(10) .
C11 O1 1.260(10) .
C11 O2 1.285(10) .
C12 C13 1.436(12) .
C12 C16 1.437(12) .
C12 C22 1.447(11) .
C12 Ru2 2.156(8) .
C13 C14 1.422(12) .
C13 Ru2 2.174(9) .
C14 C15 1.428(13) .
C14 Ru2 2.191(8) .
C15 C16 1.418(12) .
C15 Ru2 2.200(9) .
C16 Ru2 2.175(8) .
C17 C18 1.415(14) .
C17 C21 1.428(14) .
C17 Ru2 2.159(9) .
C18 C19 1.416(15) .
C18 Ru2 2.169(9) .
C19 C20 1.416(15) .
C19 Ru2 2.169(10) .
C20 C21 1.419(15) .
C20 Ru2 2.157(10) .
C21 Ru2 2.179(9) .
C22 O5 1.271(10) .
C22 O6 1.275(10) .
C23 C24 1.429(11) .
C23 C27 1.429(12) .
C23 C33 1.468(11) .
C23 Ru3 2.156(8) .
C24 C25 1.417(12) .
C24 Ru3 2.166(9) .
C25 C26 1.414(14) .
C25 Ru3 2.202(9) .
C26 C27 1.415(12) .
C26 Ru3 2.198(8) .
C27 Ru3 2.189(8) .
C28 C29 1.415(17) .
C28 C32 1.422(15) .
C28 Ru3 2.171(9) .
C29 C30 1.415(17) .
C29 Ru3 2.176(11) .
C30 C31 1.429(15) .
C30 Ru3 2.177(12) .
C31 C32 1.423(16) .
C31 Ru3 2.176(9) .
C32 Ru3 2.166(9) .
C33 O8 1.254(10) .
C33 O9 1.269(10) .
C34 C35 1.474(13) .
C34 Sn1 2.133(9) .
C35 C36 1.391(14) .
C35 C40 1.402(14) .
C36 C37 1.390(16) .
C37 C38 1.382(17) .
C38 C39 1.392(17) .
C39 C40 1.370(16) .
C41 C42 1.405(14) .
C41 Sn3 2.141(9) .
C42 C47 1.333(10) .
C42 C43 1.346(9) .
C43 C44 1.366(9) .
C48 C49 1.392(12) .
C48 Sn2 2.135(8) .
O1 Sn2 2.135(5) .
O2 Sn1 2.119(6) 2_667
O4 Sn1 2.077(5) 2_667
O4 Sn3 2.078(5) .
O4 Sn2 2.093(5) .
O5 Sn2 2.129(5) .
O6 Sn3 2.138(5) .
O7 Sn3 2.076(5) .
O7 Sn2 2.090(5) 2_667
O7 Sn1 2.096(5) .
O8 Sn1 2.146(5) .
O9 Sn3 2.145(5) .
O10 Sn1 2.078(5) .
O10 Sn2 2.083(5) .
O10 Sn3 2.084(6) .
Sn1 O4 2.077(5) 2_667
Sn1 O2 2.119(6) 2_667
Sn1 Sn2 3.1929(12) 2_667
Sn1 Sn3 3.1960(12) .
Sn2 O7 2.090(5) 2_667
Sn2 Sn1 3.1929(12) 2_667
Sn2 Sn3 3.1991(12) .
C44 C45 1.455(10) .
C47 C46 1.402(9) .
C46 C45 1.413(10) .
C53 C54 1.224(8) .
C53 C52 1.403(10) .
C52 C51 1.478(9) .
C50 C51 1.400(9) .
C50 C49 1.518(9) .
C49 C54 1.250(8) .

loop_
_platon_squeeze_void_nr
_platon_squeeze_void_average_x
_platon_squeeze_void_average_y
_platon_squeeze_void_average_z
_platon_squeeze_void_volume
_platon_squeeze_void_count_electrons
_platon_squeeze_void_content
1 0.000 0.000 0.500 360 120 ' '
2 0.003 0.497 0.000 382 158 ' '
